data_1504406
loop_
_publ_author_name
'Druzhinin, Sergey I.'
'Kovalenko, Sergey A.'
'Senyushkina, Tamara A.'
'Demeter, Attila'
'Machinek, Reinhard'
'Noltemeyer, Mathias'
'Zachariasse, Klaas A.'

_publ_section_title
;
 Intramolecular charge transfer with the planarized 4-cyanofluorazene and
 its flexible counterpart 4-cyano-N-phenylpyrrole. Picosecond fluorescence
 decays and femtosecond excited-state absorption.
;
_journal_issue 36
_journal_name_full 'The journal of physical chemistry. A'
_journal_page_first 8238
_journal_page_last 8253
_journal_paper_doi 10.1021/jp8037413
_journal_volume 112
_journal_year 2008
_chemical_formula_structural (C4H4N)(C6H4)CN
_chemical_formula_sum 'C11 H8 N2'
_chemical_formula_weight 168.19
_chemical_name_systematic ?
_space_group_IT_number 43
_symmetry_cell_setting orthorhombic
_symmetry_space_group_name_Hall 'F 2 -2d'
_symmetry_space_group_name_H-M 'F d d 2'
_atom_sites_solution_hydrogens geom
_atom_sites_solution_primary direct
_atom_sites_solution_secondary difmap
_audit_creation_method shelxl
_cell_angle_alpha 90.00
_cell_angle_beta 90.00
_cell_angle_gamma 90.00
_cell_formula_units_Z 8
_cell_length_a 12.839(3)
_cell_length_b 11.055(2)
_cell_length_c 12.213(3)
_cell_measurement_reflns_used 52
_cell_measurement_temperature 153(2)
_cell_measurement_theta_max 12.5
_cell_measurement_theta_min 10
_cell_volume 1733.5(7)
_computing_cell_refinement 'stoe dif4'
_computing_data_collection 'stoe dif4'
_computing_data_reduction 'stoe redu4'
_computing_molecular_graphics 'siemens shelxtl-plus'
_computing_publication_material 'shelxl-93 (sheldrick, 1993)'
_computing_structure_refinement 'shelxl-93 (sheldrick, 1993)'
_computing_structure_solution 'shelxs-86 (sheldrick, 1990)'
_diffrn_ambient_temperature 153(2)
_diffrn_measurement_device 'stoe-siemens-aed four-circle-diffractometer'
_diffrn_measurement_method 'profile data from 2theta/omega'
_diffrn_radiation_monochromator graphite
_diffrn_radiation_source 'fine-focus sealed tube'
_diffrn_radiation_type mok\a
_diffrn_radiation_wavelength 0.71073
_diffrn_reflns_av_R_equivalents 0.0945
_diffrn_reflns_av_sigmaI/netI 0.0556
_diffrn_reflns_limit_h_max 15
_diffrn_reflns_limit_h_min -15
_diffrn_reflns_limit_k_max 13
_diffrn_reflns_limit_k_min -13
_diffrn_reflns_limit_l_max 14
_diffrn_reflns_limit_l_min -14
_diffrn_reflns_number 1239
_diffrn_reflns_theta_max 24.98
_diffrn_reflns_theta_min 4.61
_diffrn_standards_decay_% 15
_diffrn_standards_interval_time 90
_diffrn_standards_number 3
_exptl_absorpt_coefficient_mu 0.079
_exptl_absorpt_correction_type none
_exptl_crystal_colour colourless
_exptl_crystal_density_diffrn 1.289
_exptl_crystal_F_000 704
_exptl_crystal_size_max 0.8
_exptl_crystal_size_mid 0.4
_exptl_crystal_size_min 0.3
_refine_diff_density_max 0.181
_refine_diff_density_min -0.225
_refine_diff_density_rms 0.056
_refine_ls_abs_structure_details 'flack h d (1983), acta cryst. a39, 876-881'
_refine_ls_abs_structure_Flack -3.20(499)
_refine_ls_extinction_coef 0.0049(18)
_refine_ls_extinction_expression fc^*^=kfc[1+0.001xfc^2^\l^3^/sin(2\q)]^-1/4^
_refine_ls_extinction_method shelxl
_refine_ls_goodness_of_fit_all 1.062
_refine_ls_goodness_of_fit_obs 1.058
_refine_ls_matrix_type full
_refine_ls_number_parameters 71
_refine_ls_number_reflns 761
_refine_ls_number_restraints 1
_refine_ls_restrained_S_all 1.062
_refine_ls_restrained_S_obs 1.058
_refine_ls_R_factor_all 0.0542
_refine_ls_R_factor_obs 0.0519
_refine_ls_shift/esd_max 0.000
_refine_ls_shift/esd_mean 0.000
_refine_ls_structure_factor_coef Fsqd
_refine_ls_weighting_details 'w=1/[\s^2^(fo^2^)+(0.0966p)^2^+0.7082p] where p=(fo^2^+2fc^2^)/3'
_refine_ls_weighting_scheme calc
_refine_ls_wR_factor_all 0.1341
_refine_ls_wR_factor_obs 0.1302
_reflns_number_observed 725
_reflns_number_total 761
_reflns_observed_criterion >2sigma(i)
_cod_data_source_file jp8037413-file003.cif
_cod_data_source_block pp4c
_cod_depositor_comments
;
 Changing the capitalization of '_atom_type_symbol' data item
 values and the values of related data items (e. g. _atom_site_type_symbol).
 Updating the _chemical_formula_sum data item value.

 Antanas Vaitkus,
 2017-01-05

The following automatic conversions were performed:

'_refine_ls_structure_factor_coef' value 'fsqd' changed to 'Fsqd'
according to /home/saulius/struct/CIF-dictionaries/cif_core.dic
dictionary named 'cif_core.dic' version 2.4.1 from
2010-06-29.

'_atom_site_thermal_displace_type' value 'uani' changed
to 'Uani' according to
/home/saulius/struct/CIF-dictionaries/cif_core.dic dictionary named
'cif_core.dic' version 2.4.1 from 2010-06-29 (9
times).

'_atom_site_thermal_displace_type' value 'uiso' changed to
'Uiso' according to
/home/saulius/struct/CIF-dictionaries/cif_core.dic dictionary named
'cif_core.dic' version 2.4.1 from 2010-06-29 (4
times).

'_atom_site_refinement_flags' value 's' changed to 'S'
according to /home/saulius/struct/CIF-dictionaries/cif_core.dic
dictionary named 'cif_core.dic' version 2.4.1 from 2010-06-29 (5
times).

'_atom_site_refinement_flags' value 'r' changed to 'R'
according to /home/saulius/struct/CIF-dictionaries/cif_core.dic
dictionary named 'cif_core.dic' version 2.4.1 from 2010-06-29 (2
times).

Automatic conversion script
Id: cif_fix_values 1715 2011-07-08 13:25:40Z adriana 

The following automatic conversions were performed:

'_symmetry_cell_setting' tag value 'orthorombic' was replaced with
'orthorhombic' value as specified in the replacement file
'/home/robertas/cod-tools/perl-scripts/inputs/replacement_values.lst'.

Automatic conversion script
Id: cif_fix_values 3143 2015-03-26 13:38:13Z robertas 

The following automatic conversions were performed:

'_refine_ls_weighting_scheme' value 'calc
w=1/[\s^2^(fo^2^)+(0.0966p)^2^+0.7082p] where p=(fo^2^+2fc^2^)/3' was
changed to 'calc'. New tag '_refine_ls_weighting_details' was
created. The value of the new tag was set to
'w=1/[\s^2^(fo^2^)+(0.0966p)^2^+0.7082p] where p=(fo^2^+2fc^2^)/3'.

Automatic conversion script
Id: cif_fix_values 3143 2015-03-26 13:38:13Z robertas 
;
_cod_original_sg_symbol_H-M fdd2
_cod_original_formula_sum 'c11 h8 n2'
_cod_database_code 1504406

loop_
_symmetry_equiv_pos_as_xyz
'x, y, z'
'-x, -y, z'
'x+1/4, -y+1/4, z+1/4'
'-x+1/4, y+1/4, z+1/4'
'x, y+1/2, z+1/2'
'-x, -y+1/2, z+1/2'
'x+1/4, -y+3/4, z+3/4'
'-x+1/4, y+3/4, z+3/4'
'x+1/2, y, z+1/2'
'-x+1/2, -y, z+1/2'
'x+3/4, -y+1/4, z+3/4'
'-x+3/4, y+1/4, z+3/4'
'x+1/2, y+1/2, z'
'-x+1/2, -y+1/2, z'
'x+3/4, -y+3/4, z+1/4'
'-x+3/4, y+3/4, z+1/4'

loop_
_atom_site_aniso_label
_atom_site_aniso_U_11
_atom_site_aniso_U_22
_atom_site_aniso_U_33
_atom_site_aniso_U_23
_atom_site_aniso_U_13
_atom_site_aniso_U_12
n1 0.036(2) 0.020(2) 0.023(2) 0.000 0.000 -0.0032(11)
c1 0.031(2) 0.029(2) 0.020(2) 0.000 0.000 -0.0019(11)
c2 0.0431(14) 0.0229(13) 0.0275(13) 0.0020(10) -0.0008(10) -0.0007(9)
n2 0.070(3) 0.068(3) 0.026(2) 0.000 0.000 0.015(2)
c3 0.0409(14) 0.0305(15) 0.0255(13) -0.0058(9) 0.0007(10) 0.0028(9)
c4 0.037(2) 0.035(2) 0.027(2) 0.000 0.000 0.0051(13)
c5 0.044(2) 0.048(2) 0.024(2) 0.000 0.000 0.006(2)
c6 0.0380(13) 0.0241(10) 0.0248(12) 0.0021(9) -0.0006(10) -0.0013(10)
c7 0.0381(12) 0.0269(10) 0.0242(13) 0.0029(10) 0.0027(11) 0.0018(10)

loop_
_atom_site_label
_atom_site_type_symbol
_atom_site_fract_x
_atom_site_fract_y
_atom_site_fract_z
_atom_site_U_iso_or_equiv
_atom_site_thermal_displace_type
_atom_site_occupancy
_atom_site_calc_flag
_atom_site_refinement_flags
n1 N 0.0000 0.0000 -0.3295(2) 0.0263(7) Uani 1 d S
c1 C 0.0000 0.0000 -0.2143(2) 0.0264(8) Uani 1 d S
c2 C 0.0112(2) 0.1082(2) -0.1569(2) 0.0311(6) Uani 1 d .
h2 H 0.0186 0.1822 -0.1957 0.037 Uiso 1 calc R
n2 N 0.0000 0.0000 0.2251(3) 0.0547(12) Uani 1 d S
c3 C 0.0117(2) 0.1084(2) -0.0434(2) 0.0323(6) Uani 1 d .
h3 H 0.0200 0.1822 -0.0047 0.039 Uiso 1 calc R
c4 C 0.0000 0.0000 0.0139(3) 0.0327(8) Uani 1 d S
c5 C 0.0000 0.0000 0.1312(3) 0.0388(10) Uani 1 d S
c6 C 0.0450(2) 0.0867(2) -0.3954(2) 0.0289(6) Uani 1 d .
h6 H 0.0833(26) 0.1558(27) -0.3628(23) 0.042(7) Uiso 1 d .
c7 C 0.0283(2) 0.0546(2) -0.5022(2) 0.0297(6) Uani 1 d .
h7 H 0.0506(24) 0.1024(22) -0.5661(22) 0.030(7) Uiso 1 d .

loop_
_atom_type_symbol
_atom_type_description
_atom_type_scat_dispersion_real
_atom_type_scat_dispersion_imag
_atom_type_scat_source
C C 0.0033 0.0016 'international tables vol c tables 4.2.6.8 and 6.1.1.4'
H H 0.0000 0.0000 'international tables vol c tables 4.2.6.8 and 6.1.1.4'
N N 0.0061 0.0033 'international tables vol c tables 4.2.6.8 and 6.1.1.4'

loop_
_geom_angle_atom_site_label_1
_geom_angle_atom_site_label_2
_geom_angle_atom_site_label_3
_geom_angle
_geom_angle_site_symmetry_1
_geom_angle_site_symmetry_3
c6 n1 c6 108.6(3) 2 .
c6 n1 c1 125.71(13) 2 .
c6 n1 c1 125.71(13) . .
c2 c1 c2 119.6(3) . 2
c2 c1 n1 120.18(13) . .
c2 c1 n1 120.18(13) 2 .
c3 c2 c1 120.3(2) . .
c3 c2 h2 119.86(14) . .
c1 c2 h2 119.86(13) . .
c2 c3 c4 120.0(2) . .
c2 c3 h3 119.99(14) . .
c4 c3 h3 120.0(2) . .
c3 c4 c3 119.8(3) 2 .
c3 c4 c5 120.1(2) 2 .
c3 c4 c5 120.1(2) . .
n2 c5 c4 180.0 . .
c7 c6 n1 108.0(2) . .
c7 c6 h6 131.3(17) . .
n1 c6 h6 120.6(17) . .
c6 c7 c7 107.66(13) . 2
c6 c7 h7 124.7(14) . .
c7 c7 h7 127.6(14) 2 .

loop_
_geom_bond_atom_site_label_1
_geom_bond_atom_site_label_2
_geom_bond_distance
_geom_bond_site_symmetry_2
n1 c6 1.379(3) 2
n1 c6 1.379(3) .
n1 c1 1.407(4) .
c1 c2 1.394(3) .
c1 c2 1.394(3) 2
c2 c3 1.385(3) .
c2 h2 0.95 .
n2 c5 1.147(6) .
c3 c4 1.396(3) .
c3 h3 0.95 .
c4 c3 1.396(3) 2
c4 c5 1.432(5) .
c6 c7 1.369(3) .
c6 h6 0.99(3) .
c7 c7 1.408(5) 2
c7 h7 0.99(3) .
